data_4329887
loop_
_publ_author_name
'Ryan E. Cowley'
'Patrick L. Holland'

_publ_section_title
;
 Ligand Effects on Hydrogen Atom Transfer from Hydrocarbons to
 Three-Coordinate Iron Imides
;
_journal_name_full 'Inorganic Chemistry'
_journal_page_first 8352
_journal_page_last 8361
_journal_paper_doi 10.1021/ic300870y
_journal_volume 51
_journal_year 2012
_chemical_formula_moiety 'C53 H41 Fe N2, 2(C7 H8)'
_chemical_formula_sum 'C67 H57 Fe N2'
_chemical_formula_weight 946.00
_chemical_name_common 4
_chemical_name_systematic
; 
 ? 
;
_space_group_IT_number 14
_symmetry_cell_setting monoclinic
_symmetry_space_group_name_Hall '-P 2ybc'
_symmetry_space_group_name_H-M 'P 1 21/c 1'
_atom_sites_solution_hydrogens geom
_atom_sites_solution_primary direct
_atom_sites_solution_secondary difmap
_audit_creation_method SHELXL-97
_cell_angle_alpha 90.00
_cell_angle_beta 92.013(5)
_cell_angle_gamma 90.00
_cell_formula_units_Z 4
_cell_length_a 11.933(4)
_cell_length_b 10.413(3)
_cell_length_c 39.821(12)
_cell_measurement_reflns_used 1928
_cell_measurement_temperature 103(1)
_cell_measurement_theta_max 21.11
_cell_measurement_theta_min 2.21
_cell_volume 4945(3)
_computing_cell_refinement 'SAINT (Bruker, 2009)'
_computing_data_collection 'APEX2 (Bruker, 2011)'
_computing_data_reduction 'SAINT (Bruker, 2009)'
_computing_molecular_graphics 'SHELXTL (Sheldrick, 2008)'
_computing_publication_material 'SHELXTL (Sheldrick, 2008)'
_computing_structure_refinement 'SHELXL-97 (Sheldrick, 2008)'
_computing_structure_solution 'SIR97 (Altomare et al., 1999)'
_diffrn_ambient_temperature 103(1)
_diffrn_measured_fraction_theta_full 0.994
_diffrn_measured_fraction_theta_max 0.994
_diffrn_measurement_device_type 'Bruker SMART APEX II CCD Platform'
_diffrn_measurement_method 'area detector, \w scans per \f'
_diffrn_radiation_monochromator graphite
_diffrn_radiation_source 'fine-focus sealed tube'
_diffrn_radiation_type MoK\a
_diffrn_radiation_wavelength 0.71073
_diffrn_reflns_av_R_equivalents 0.3496
_diffrn_reflns_av_sigmaI/netI 0.2064
_diffrn_reflns_limit_h_max 14
_diffrn_reflns_limit_h_min -14
_diffrn_reflns_limit_k_max 12
_diffrn_reflns_limit_k_min -12
_diffrn_reflns_limit_l_max 47
_diffrn_reflns_limit_l_min -47
_diffrn_reflns_number 56482
_diffrn_reflns_theta_full 25.21
_diffrn_reflns_theta_max 25.21
_diffrn_reflns_theta_min 1.71
_diffrn_standards_number 0
_exptl_absorpt_coefficient_mu 0.351
_exptl_absorpt_correction_T_max 0.9861
_exptl_absorpt_correction_T_min 0.9175
_exptl_absorpt_correction_type multi-scan
_exptl_absorpt_process_details 'SADABS (Sheldrick, 2008)'
_exptl_crystal_colour red-black
_exptl_crystal_density_diffrn 1.271
_exptl_crystal_description rod
_exptl_crystal_F_000 1996
_exptl_crystal_size_max 0.25
_exptl_crystal_size_mid 0.04
_exptl_crystal_size_min 0.04
_refine_diff_density_max 0.434
_refine_diff_density_min -0.439
_refine_diff_density_rms 0.085
_refine_ls_extinction_coef 0.0039(4)
_refine_ls_extinction_expression Fc^*^=kFc[1+0.001xFc^2^\l^3^/sin(2\q)]^-1/4^
_refine_ls_extinction_method SHELXL
_refine_ls_goodness_of_fit_ref 0.970
_refine_ls_hydrogen_treatment mixed
_refine_ls_matrix_type full
_refine_ls_number_parameters 673
_refine_ls_number_reflns 8860
_refine_ls_number_restraints 18
_refine_ls_restrained_S_all 0.969
_refine_ls_R_factor_all 0.1920
_refine_ls_R_factor_gt 0.0773
_refine_ls_shift/su_max 0.004
_refine_ls_shift/su_mean 0.000
_refine_ls_structure_factor_coef Fsqd
_refine_ls_weighting_details 'calc w=1/[\s^2^(Fo^2^)+(0.0570P)^2^+0.0000P] where P=(Fo^2^+2Fc^2^)/3'
_refine_ls_weighting_scheme calc
_refine_ls_wR_factor_gt 0.1381
_refine_ls_wR_factor_ref 0.1827
_reflns_number_gt 4038
_reflns_number_total 8860
_reflns_threshold_expression >2sigma(I)
_cod_data_source_file ic300870y_si_002_3.cif
_cod_data_source_block 4
_cod_database_code 4329887

loop_
_symmetry_equiv_pos_as_xyz
'x, y, z'
'-x, y+1/2, -z+1/2'
'-x, -y, -z'
'x, -y-1/2, z-1/2'

loop_
_atom_site_label
_atom_site_type_symbol
_atom_site_fract_x
_atom_site_fract_y
_atom_site_fract_z
_atom_site_U_iso_or_equiv
_atom_site_adp_type
_atom_site_occupancy
_atom_site_symmetry_multiplicity
_atom_site_calc_flag
_atom_site_refinement_flags
_atom_site_disorder_assembly
_atom_site_disorder_group
Fe1 Fe 0.79479(7) 0.21853(8) 0.25739(2) 0.0222(2) Uani 1 1 d . . .
N11 N 0.7329(4) 0.2414(4) 0.30129(11) 0.0224(11) Uani 1 1 d . . .
N21 N 0.6826(4) 0.0901(4) 0.24339(11) 0.0201(11) Uani 1 1 d . . .
C11 C 0.5608(5) 0.3011(5) 0.33285(14) 0.0273(15) Uani 1 1 d . . .
H11A H 0.6101 0.3683 0.3423 0.041 Uiso 1 1 calc R . .
H11B H 0.5392 0.2428 0.3508 0.041 Uiso 1 1 calc R . .
H11C H 0.4936 0.3405 0.3225 0.041 Uiso 1 1 calc R . .
C21 C 0.6223(5) 0.2264(6) 0.30655(14) 0.0252(14) Uani 1 1 d . . .
C31 C 0.5561(5) 0.1447(5) 0.28642(14) 0.0220(14) Uani 1 1 d . . .
H31A H 0.4798 0.1380 0.2923 0.026 Uiso 1 1 calc R . .
C41 C 0.5869(5) 0.0717(5) 0.25890(14) 0.0196(13) Uani 1 1 d . . .
C51 C 0.5040(5) -0.0278(5) 0.24596(14) 0.0244(14) Uani 1 1 d . . .
H51A H 0.4836 -0.0099 0.2224 0.037 Uiso 1 1 calc R . .
H51B H 0.4365 -0.0248 0.2593 0.037 Uiso 1 1 calc R . .
H51C H 0.5379 -0.1133 0.2478 0.037 Uiso 1 1 calc R . .
C12 C 0.8045(5) 0.3016(5) 0.32576(14) 0.0225(14) Uani 1 1 d . . .
C22 C 0.8940(5) 0.3718(5) 0.31230(14) 0.0202(13) Uani 1 1 d . . .
C32 C 0.9648(5) 0.4446(5) 0.33262(15) 0.0234(14) Uani 1 1 d . . .
H32A H 1.0223 0.4938 0.3229 0.028 Uiso 1 1 calc R . .
C42 C 0.9528(5) 0.4470(5) 0.36758(14) 0.0233(14) Uani 1 1 d . . .
C52 C 0.8736(5) 0.3647(5) 0.38052(15) 0.0234(14) Uani 1 1 d . . .
H52A H 0.8689 0.3596 0.4042 0.028 Uiso 1 1 calc R . .
C62 C 0.8008(5) 0.2891(6) 0.36093(14) 0.0276(14) Uani 1 1 d . . .
C72 C 0.9106(5) 0.3452(5) 0.27616(14) 0.0203(13) Uani 1 1 d . . .
C82 C 0.9657(5) 0.2282(6) 0.26895(15) 0.0240(14) Uani 1 1 d . . .
H82 H 1.005(5) 0.185(5) 0.2866(14) 0.029 Uiso 1 1 d . . .
C92 C 0.9529(5) 0.1750(6) 0.23675(15) 0.0239(14) Uani 1 1 d . . .
H92 H 0.984(4) 0.085(5) 0.2348(13) 0.029 Uiso 1 1 d . . .
C102 C 0.8851(5) 0.2354(6) 0.21218(15) 0.0241(14) Uani 1 1 d . . .
H102 H 0.870(4) 0.195(5) 0.1875(13) 0.029 Uiso 1 1 d . . .
C112 C 0.8328(5) 0.3547(6) 0.21843(16) 0.0256(15) Uani 1 1 d . . .
H112 H 0.787(5) 0.394(5) 0.2013(14) 0.031 Uiso 1 1 d . . .
C122 C 0.8448(5) 0.4097(6) 0.25054(16) 0.0267(15) Uani 1 1 d . . .
H122 H 0.801(5) 0.493(5) 0.2539(13) 0.032 Uiso 1 1 d . . .
C132 C 0.7336(5) 0.1908(5) 0.37819(14) 0.0256(14) Uani 1 1 d . . .
C142 C 0.6757(5) 0.2191(6) 0.40645(15) 0.0333(15) Uani 1 1 d . . .
H14A H 0.6740 0.3054 0.4142 0.040 Uiso 1 1 calc R . .
C152 C 0.6197(6) 0.1256(6) 0.42398(16) 0.0404(18) Uani 1 1 d . . .
H15A H 0.5803 0.1472 0.4435 0.049 Uiso 1 1 calc R . .
C162 C 0.6221(6) 0.0007(6) 0.41265(17) 0.0398(18) Uani 1 1 d . . .
H16A H 0.5838 -0.0646 0.4243 0.048 Uiso 1 1 calc R . .
C172 C 0.6801(5) -0.0297(6) 0.38421(16) 0.0365(17) Uani 1 1 d . . .
H17A H 0.6824 -0.1162 0.3767 0.044 Uiso 1 1 calc R . .
C182 C 0.7346(5) 0.0638(5) 0.36665(16) 0.0295(15) Uani 1 1 d . . .
H18A H 0.7725 0.0423 0.3468 0.035 Uiso 1 1 calc R . .
C192 C 1.0259(5) 0.5230(6) 0.39102(14) 0.0244(14) Uani 1 1 d . . .
C202 C 1.0288(5) 0.6554(6) 0.38847(16) 0.0295(15) Uani 1 1 d . . .
H20A H 0.9893 0.6975 0.3705 0.035 Uiso 1 1 calc R . .
C212 C 1.0901(5) 0.7271(7) 0.41241(17) 0.0415(18) Uani 1 1 d . . .
H21A H 1.0903 0.8182 0.4111 0.050 Uiso 1 1 calc R . .
C222 C 1.1505(6) 0.6657(7) 0.43800(18) 0.048(2) Uani 1 1 d . . .
H22A H 1.1927 0.7145 0.4542 0.058 Uiso 1 1 calc R . .
C232 C 1.1493(5) 0.5360(7) 0.43988(17) 0.0431(18) Uani 1 1 d . . .
H23A H 1.1926 0.4937 0.4570 0.052 Uiso 1 1 calc R . .
C242 C 1.0856(5) 0.4645(7) 0.41714(16) 0.0374(17) Uani 1 1 d . . .
H24A H 1.0828 0.3738 0.4195 0.045 Uiso 1 1 calc R . .
C13 C 0.7066(4) 0.0047(5) 0.21655(14) 0.0204(13) Uani 1 1 d . . .
C23 C 0.7471(4) -0.1201(5) 0.22400(14) 0.0185(13) Uani 1 1 d . . .
C33 C 0.7675(4) -0.2041(5) 0.19745(14) 0.0236(14) Uani 1 1 d . . .
H33A H 0.7937 -0.2883 0.2026 0.028 Uiso 1 1 calc R . .
C43 C 0.7513(5) -0.1699(5) 0.16416(14) 0.0232(14) Uani 1 1 d . . .
C53 C 0.7131(4) -0.0449(5) 0.15737(14) 0.0214(13) Uani 1 1 d . . .
H53A H 0.7040 -0.0182 0.1346 0.026 Uiso 1 1 calc R . .
C63 C 0.6882(5) 0.0414(5) 0.18276(15) 0.0252(14) Uani 1 1 d . . .
C73 C 0.7635(4) -0.1683(5) 0.25916(14) 0.0220(14) Uani 1 1 d . . .
C83 C 0.8364(5) -0.1114(6) 0.28232(15) 0.0254(15) Uani 1 1 d . . .
H83A H 0.8745 -0.0350 0.2764 0.030 Uiso 1 1 calc R . .
C93 C 0.8554(5) -0.1636(6) 0.31421(15) 0.0281(15) Uani 1 1 d . . .
H93A H 0.9075 -0.1241 0.3296 0.034 Uiso 1 1 calc R . .
C103 C 0.7988(5) -0.2723(6) 0.32350(15) 0.0301(15) Uani 1 1 d . . .
H10B H 0.8103 -0.3075 0.3454 0.036 Uiso 1 1 calc R . .
C113 C 0.7248(5) -0.3296(5) 0.30043(15) 0.0278(15) Uani 1 1 d . . .
H11E H 0.6850 -0.4044 0.3066 0.033 Uiso 1 1 calc R . .
C123 C 0.7084(5) -0.2794(5) 0.26882(14) 0.0248(14) Uani 1 1 d . . .
H12B H 0.6586 -0.3213 0.2532 0.030 Uiso 1 1 calc R . .
C133 C 0.6483(5) 0.1704(5) 0.17170(14) 0.0232(14) Uani 1 1 d . . .
C143 C 0.7002(5) 0.2311(6) 0.14557(14) 0.0276(14) Uani 1 1 d . . .
H14B H 0.7601 0.1892 0.1349 0.033 Uiso 1 1 calc R . .
C153 C 0.6668(5) 0.3517(6) 0.13462(16) 0.0328(16) Uani 1 1 d . . .
H15B H 0.7044 0.3925 0.1169 0.039 Uiso 1 1 calc R . .
C163 C 0.5788(5) 0.4126(6) 0.14948(16) 0.0348(16) Uani 1 1 d . . .
H16B H 0.5562 0.4959 0.1422 0.042 Uiso 1 1 calc R . .
C173 C 0.5239(5) 0.3527(5) 0.17488(15) 0.0279(15) Uani 1 1 d . . .
H17B H 0.4618 0.3934 0.1847 0.033 Uiso 1 1 calc R . .
C183 C 0.5591(5) 0.2327(5) 0.18619(14) 0.0241(14) Uani 1 1 d . . .
H18B H 0.5216 0.1926 0.2041 0.029 Uiso 1 1 calc R . .
C193 C 0.7764(5) -0.2582(5) 0.13631(14) 0.0247(14) Uani 1 1 d . . .
C203 C 0.8768(5) -0.3251(5) 0.13586(16) 0.0329(16) Uani 1 1 d . . .
H20B H 0.9276 -0.3207 0.1547 0.039 Uiso 1 1 calc R . .
C213 C 0.9044(6) -0.3989(6) 0.10803(17) 0.0351(17) Uani 1 1 d . . .
H21B H 0.9739 -0.4433 0.1078 0.042 Uiso 1 1 calc R . .
C223 C 0.8296(6) -0.4064(6) 0.08098(16) 0.0362(17) Uani 1 1 d . . .
H22B H 0.8481 -0.4561 0.0619 0.043 Uiso 1 1 calc R . .
C233 C 0.7289(5) -0.3433(6) 0.08108(16) 0.0351(16) Uani 1 1 d . . .
H23B H 0.6769 -0.3509 0.0626 0.042 Uiso 1 1 calc R . .
C243 C 0.7039(5) -0.2681(5) 0.10866(15) 0.0288(15) Uani 1 1 d . . .
H24B H 0.6350 -0.2223 0.1085 0.035 Uiso 1 1 calc R . .
C14 C 0.8242(6) -0.4391(8) 0.4639(2) 0.063(2) Uani 1 1 d . . .
H14C H 0.8752 -0.4088 0.4469 0.095 Uiso 1 1 calc R . .
H14D H 0.8475 -0.5247 0.4716 0.095 Uiso 1 1 calc R . .
H14E H 0.8264 -0.3795 0.4830 0.095 Uiso 1 1 calc R . .
C24 C 0.7060(6) -0.4456(7) 0.44888(18) 0.0456(19) Uani 1 1 d . . .
C34 C 0.6773(8) -0.3849(7) 0.41954(19) 0.059(2) Uani 1 1 d . . .
H34A H 0.7333 -0.3401 0.4079 0.071 Uiso 1 1 calc R . .
C44 C 0.5686(8) -0.3871(8) 0.4064(2) 0.065(2) Uani 1 1 d . . .
H44A H 0.5493 -0.3421 0.3862 0.078 Uiso 1 1 calc R . .
C54 C 0.4892(7) -0.4557(8) 0.4229(2) 0.066(2) Uani 1 1 d . . .
H54A H 0.4141 -0.4582 0.4142 0.079 Uiso 1 1 calc R . .
C64 C 0.5175(8) -0.5213(8) 0.4523(2) 0.063(2) Uani 1 1 d . . .
H64A H 0.4628 -0.5704 0.4634 0.075 Uiso 1 1 calc R . .
C74 C 0.6261(7) -0.5143(7) 0.46526(19) 0.054(2) Uani 1 1 d . . .
H74A H 0.6458 -0.5573 0.4857 0.064 Uiso 1 1 calc R . .
C15 C 0.4179(19) -0.148(2) 0.4761(8) 0.055(3) Uani 0.50 1 d PD A -1
H15C H 0.4677 -0.2228 0.4776 0.083 Uiso 0.50 1 calc PR A -1
H15D H 0.4021 -0.1270 0.4524 0.083 Uiso 0.50 1 calc PR A -1
H15E H 0.3476 -0.1676 0.4870 0.083 Uiso 0.50 1 calc PR A -1
C25 C 0.4699(12) -0.0433(13) 0.4921(4) 0.055(3) Uani 0.50 1 d PD A -1
C35 C 0.408(3) 0.066(3) 0.5010(10) 0.059(4) Uani 0.50 1 d PD A -1
H35A H 0.3291 0.0652 0.4980 0.071 Uiso 0.50 1 calc PR A -1
C45 C 0.4604(14) 0.1730(14) 0.5138(3) 0.059(4) Uani 0.50 1 d PD A -1
H45A H 0.4155 0.2453 0.5190 0.071 Uiso 0.50 1 calc PR A -1
C55 C 0.5768(18) 0.182(2) 0.5198(8) 0.055(3) Uani 0.50 1 d PD A -1
H55A H 0.6133 0.2586 0.5269 0.066 Uiso 0.50 1 calc PR A -1
C65 C 0.6346(12) 0.0656(14) 0.5145(4) 0.047(3) Uani 0.50 1 d PD A -1
H65A H 0.7120 0.0613 0.5209 0.056 Uiso 0.50 1 calc PR A -1
C75 C 0.5841(18) -0.042(3) 0.5007(10) 0.047(3) Uani 0.50 1 d PD A -1
H75A H 0.6279 -0.1164 0.4969 0.056 Uiso 0.50 1 calc PR A -1
C16 C 0.908(10) 0.150(9) 0.469(3) 0.104(14) Uani 0.50 1 d PD B -1
H16C H 0.9279 0.2364 0.4771 0.156 Uiso 0.50 1 calc PR B -1
H16D H 0.8273 0.1373 0.4702 0.156 Uiso 0.50 1 calc PR B -1
H16E H 0.9312 0.1403 0.4458 0.156 Uiso 0.50 1 calc PR B -1
C26 C 0.9671(14) 0.0538(15) 0.4904(4) 0.061(6) Uani 0.50 1 d PD B -1
C36 C 0.954(3) -0.077(4) 0.4855(12) 0.069(4) Uani 0.50 1 d PD B -1
H36A H 0.9027 -0.1075 0.4686 0.083 Uiso 0.50 1 calc PR B -1
C46 C 1.0146(16) -0.161(2) 0.5045(5) 0.069(4) Uani 0.50 1 d PD B -1
H46A H 1.0057 -0.2502 0.5005 0.083 Uiso 0.50 1 calc PR B -1
C56 C 1.087(10) -0.121(9) 0.529(3) 0.104(14) Uani 0.50 1 d PD B -1
H56A H 1.1302 -0.1818 0.5415 0.125 Uiso 0.50 1 calc PR B -1
C66 C 1.0991(14) 0.0055(19) 0.5355(4) 0.069(4) Uani 0.50 1 d PDU B -1
H66A H 1.1482 0.0343 0.5532 0.083 Uiso 0.50 1 calc PR B -1
C76 C 1.039(3) 0.091(4) 0.5163(12) 0.069(4) Uani 0.50 1 d PDU B -1
H76A H 1.0476 0.1800 0.5210 0.083 Uiso 0.50 1 calc PR B -1

loop_
_atom_site_aniso_label
_atom_site_aniso_U_11
_atom_site_aniso_U_22
_atom_site_aniso_U_33
_atom_site_aniso_U_23
_atom_site_aniso_U_13
_atom_site_aniso_U_12
Fe1 0.0189(5) 0.0183(4) 0.0296(5) -0.0004(4) 0.0042(3) -0.0011(4)
N11 0.023(3) 0.013(3) 0.031(3) 0.001(2) 0.004(2) -0.001(2)
N21 0.023(3) 0.020(3) 0.017(3) -0.002(2) 0.003(2) 0.005(2)
C11 0.024(4) 0.027(4) 0.031(4) 0.001(3) 0.007(3) 0.003(3)
C21 0.027(4) 0.019(3) 0.029(3) -0.003(3) 0.004(3) 0.004(3)
C31 0.020(3) 0.019(3) 0.028(4) 0.000(3) 0.004(3) 0.000(3)
C41 0.016(3) 0.016(3) 0.028(4) 0.003(3) 0.005(3) 0.006(3)
C51 0.021(3) 0.019(3) 0.033(4) -0.005(3) 0.000(3) -0.001(3)
C12 0.020(3) 0.014(3) 0.034(4) 0.000(3) 0.005(3) 0.001(3)
C22 0.017(3) 0.013(3) 0.031(4) 0.002(3) -0.002(3) 0.003(3)
C32 0.014(3) 0.021(3) 0.036(4) 0.003(3) 0.005(3) 0.000(3)
C42 0.028(4) 0.016(3) 0.025(4) 0.001(3) 0.000(3) 0.003(3)
C52 0.025(4) 0.021(3) 0.025(3) -0.001(3) 0.003(3) -0.001(3)
C62 0.030(4) 0.022(3) 0.031(4) 0.000(3) 0.005(3) 0.004(3)
C72 0.015(3) 0.017(3) 0.029(4) 0.000(3) 0.000(3) -0.004(3)
C82 0.017(3) 0.024(3) 0.031(4) -0.002(3) 0.002(3) -0.006(3)
C92 0.021(4) 0.019(3) 0.032(4) 0.002(3) 0.001(3) -0.002(3)
C102 0.016(3) 0.025(3) 0.032(4) 0.002(3) 0.006(3) -0.004(3)
C112 0.020(4) 0.020(3) 0.036(4) 0.003(3) -0.002(3) -0.003(3)
C122 0.025(4) 0.021(3) 0.035(4) -0.002(3) 0.007(3) -0.003(3)
C132 0.024(4) 0.027(4) 0.026(3) 0.005(3) -0.002(3) -0.002(3)
C142 0.038(4) 0.029(3) 0.033(4) 0.003(3) 0.007(3) -0.003(3)
C152 0.051(5) 0.047(5) 0.023(4) 0.005(3) 0.005(3) -0.008(4)
C162 0.039(5) 0.037(4) 0.044(5) 0.010(3) 0.006(3) -0.019(3)
C172 0.039(4) 0.032(4) 0.038(4) 0.003(3) -0.003(3) -0.004(3)
C182 0.028(4) 0.022(3) 0.037(4) 0.003(3) 0.000(3) -0.006(3)
C192 0.019(3) 0.030(4) 0.024(4) -0.007(3) 0.001(3) -0.003(3)
C202 0.026(4) 0.022(3) 0.041(4) -0.003(3) 0.004(3) -0.006(3)
C212 0.037(4) 0.030(4) 0.059(5) -0.009(4) 0.018(4) -0.013(4)
C222 0.039(5) 0.062(5) 0.043(5) -0.022(4) -0.002(4) -0.010(4)
C232 0.030(4) 0.058(5) 0.041(4) -0.008(4) -0.010(3) -0.005(4)
C242 0.031(4) 0.040(4) 0.041(4) -0.004(3) 0.008(3) 0.002(3)
C13 0.013(3) 0.021(3) 0.028(4) -0.004(3) 0.006(2) -0.003(3)
C23 0.012(3) 0.020(3) 0.024(3) -0.002(3) 0.003(2) -0.004(2)
C33 0.018(3) 0.023(3) 0.030(4) 0.005(3) -0.001(3) -0.002(3)
C43 0.015(3) 0.024(3) 0.031(4) -0.001(3) 0.006(3) -0.003(3)
C53 0.015(3) 0.020(3) 0.030(4) 0.003(3) -0.002(3) -0.003(3)
C63 0.022(4) 0.022(3) 0.032(4) -0.003(3) 0.003(3) 0.002(3)
C73 0.011(3) 0.023(3) 0.032(4) -0.006(3) 0.007(3) 0.006(2)
C83 0.024(4) 0.020(3) 0.031(4) -0.006(3) 0.001(3) 0.000(3)
C93 0.023(4) 0.029(4) 0.031(4) -0.006(3) -0.006(3) 0.005(3)
C103 0.027(4) 0.034(4) 0.029(4) 0.001(3) 0.001(3) 0.009(3)
C113 0.029(4) 0.022(3) 0.033(4) 0.006(3) 0.008(3) 0.000(3)
C123 0.019(3) 0.017(3) 0.038(4) -0.001(3) 0.005(3) 0.000(3)
C133 0.021(3) 0.021(3) 0.028(4) -0.004(3) 0.002(3) 0.000(3)
C143 0.018(3) 0.036(4) 0.029(4) -0.004(3) 0.001(3) 0.000(3)
C153 0.039(4) 0.024(4) 0.036(4) 0.010(3) 0.006(3) 0.000(3)
C163 0.035(4) 0.030(4) 0.038(4) 0.003(3) -0.008(3) 0.004(3)
C173 0.031(4) 0.024(3) 0.028(4) -0.001(3) -0.001(3) 0.010(3)
C183 0.024(3) 0.023(3) 0.024(3) 0.003(3) -0.003(3) -0.001(3)
C193 0.026(4) 0.020(3) 0.030(4) -0.003(3) 0.010(3) -0.003(3)
C203 0.036(4) 0.027(4) 0.036(4) -0.002(3) 0.007(3) -0.005(3)
C213 0.035(4) 0.025(4) 0.046(5) -0.002(3) 0.009(3) 0.005(3)
C223 0.047(5) 0.033(4) 0.029(4) -0.010(3) 0.010(3) -0.006(4)
C233 0.027(4) 0.035(4) 0.043(4) -0.002(3) -0.002(3) -0.007(3)
C243 0.028(4) 0.022(3) 0.037(4) -0.006(3) 0.007(3) -0.001(3)
C14 0.052(6) 0.066(6) 0.071(6) -0.001(5) 0.006(5) -0.005(4)
C24 0.052(5) 0.044(4) 0.041(5) -0.007(4) 0.009(4) -0.002(4)
C34 0.091(7) 0.042(5) 0.044(5) 0.006(4) 0.009(5) 0.001(5)
C44 0.071(7) 0.068(6) 0.054(6) -0.007(5) -0.014(5) 0.017(5)
C54 0.054(6) 0.075(6) 0.067(6) -0.019(5) -0.004(5) 0.002(5)
C64 0.069(7) 0.056(5) 0.064(6) -0.011(5) 0.010(5) -0.010(5)
C74 0.075(7) 0.043(5) 0.044(5) -0.001(4) 0.016(5) -0.011(4)
C15 0.088(7) 0.037(9) 0.039(6) 0.015(6) -0.008(5) -0.019(6)
C25 0.088(7) 0.037(9) 0.039(6) 0.015(6) -0.008(5) -0.019(6)
C35 0.087(11) 0.056(10) 0.034(8) 0.015(7) 0.013(7) 0.015(8)
C45 0.087(11) 0.056(10) 0.034(8) 0.015(7) 0.013(7) 0.015(8)
C55 0.088(7) 0.037(9) 0.039(6) 0.015(6) -0.008(5) -0.019(6)
C65 0.038(8) 0.052(9) 0.051(9) 0.019(7) 0.000(6) -0.009(7)
C75 0.038(8) 0.052(9) 0.051(9) 0.019(7) 0.000(6) -0.009(7)
C16 0.075(9) 0.15(4) 0.087(11) 0.05(3) 0.037(9) 0.05(3)
C26 0.060(15) 0.069(15) 0.057(14) 0.021(12) 0.037(11) 0.035(12)
C36 0.047(10) 0.097(13) 0.064(11) -0.007(10) 0.010(8) 0.023(9)
C46 0.047(10) 0.097(13) 0.064(11) -0.007(10) 0.010(8) 0.023(9)
C56 0.075(9) 0.15(4) 0.087(11) 0.05(3) 0.037(9) 0.05(3)
C66 0.045(7) 0.106(8) 0.057(7) -0.025(7) 0.008(6) -0.030(7)
C76 0.045(7) 0.106(8) 0.057(7) -0.025(7) 0.008(6) -0.030(7)

loop_
_atom_type_symbol
_atom_type_description
_atom_type_scat_dispersion_real
_atom_type_scat_dispersion_imag
_atom_type_scat_source
C C 0.0033 0.0016 'International Tables Vol C Tables 4.2.6.8 and 6.1.1.4'
H H 0.0000 0.0000 'International Tables Vol C Tables 4.2.6.8 and 6.1.1.4'
N N 0.0061 0.0033 'International Tables Vol C Tables 4.2.6.8 and 6.1.1.4'
Fe Fe 0.3463 0.8444 'International Tables Vol C Tables 4.2.6.8 and 6.1.1.4'

loop_
_geom_angle_atom_site_label_1
_geom_angle_atom_site_label_2
_geom_angle_atom_site_label_3
_geom_angle
N11 Fe1 N21 93.58(19)
N11 Fe1 C72 82.2(2)
N21 Fe1 C72 174.9(2)
N11 Fe1 C82 101.3(2)
N21 Fe1 C82 138.7(2)
C72 Fe1 C82 40.4(2)
N11 Fe1 C122 96.9(2)
N21 Fe1 C122 143.6(2)
C72 Fe1 C122 40.5(2)
C82 Fe1 C122 72.6(2)
N11 Fe1 C92 138.1(2)
N21 Fe1 C92 110.5(2)
C72 Fe1 C92 71.4(2)
C82 Fe1 C92 38.8(2)
C122 Fe1 C92 83.8(2)
N11 Fe1 C102 165.9(2)
N21 Fe1 C102 100.1(2)
C72 Fe1 C102 84.3(2)
C82 Fe1 C102 70.3(2)
C122 Fe1 C102 70.0(2)
C92 Fe1 C102 38.2(2)
N11 Fe1 C112 131.6(2)
N21 Fe1 C112 113.7(2)
C72 Fe1 C112 71.4(2)
C82 Fe1 C112 84.2(2)
C122 Fe1 C112 38.4(2)
C92 Fe1 C112 69.7(2)
C102 Fe1 C112 38.5(2)
C21 N11 C12 120.8(5)
C21 N11 Fe1 122.0(4)
C12 N11 Fe1 115.8(4)
C41 N21 C13 117.1(4)
C41 N21 Fe1 123.7(4)
C13 N21 Fe1 119.0(3)
C21 C11 H11A 109.5
C21 C11 H11B 109.5
H11A C11 H11B 109.5
C21 C11 H11C 109.5
H11A C11 H11C 109.5
H11B C11 H11C 109.5
N11 C21 C31 121.2(5)
N11 C21 C11 123.1(5)
C31 C21 C11 115.6(5)
C41 C31 C21 128.7(6)
C41 C31 H31A 115.7
C21 C31 H31A 115.7
N21 C41 C31 122.7(5)
N21 C41 C51 120.2(5)
C31 C41 C51 117.1(5)
C41 C51 H51A 109.5
C41 C51 H51B 109.5
H51A C51 H51B 109.5
C41 C51 H51C 109.5
H51A C51 H51C 109.5
H51B C51 H51C 109.5
C62 C12 C22 118.3(5)
C62 C12 N11 127.0(5)
C22 C12 N11 114.4(5)
C32 C22 C12 121.2(5)
C32 C22 C72 124.9(5)
C12 C22 C72 113.5(5)
C22 C32 C42 120.7(5)
C22 C32 H32A 119.6
C42 C32 H32A 119.6
C52 C42 C32 116.8(5)
C52 C42 C192 119.2(5)
C32 C42 C192 123.7(5)
C42 C52 C62 124.1(5)
C42 C52 H52A 117.9
C62 C52 H52A 117.9
C52 C62 C12 117.7(5)
C52 C62 C132 117.9(5)
C12 C62 C132 124.1(5)
C82 C72 C122 120.3(5)
C82 C72 C22 115.7(5)
C122 C72 C22 121.0(5)
C82 C72 Fe1 71.5(3)
C122 C72 Fe1 72.2(3)
C22 C72 Fe1 111.4(4)
C92 C82 C72 119.2(6)
C92 C82 Fe1 72.7(3)
C72 C82 Fe1 68.1(3)
C92 C82 H82 122(3)
C72 C82 H82 118(3)
Fe1 C82 H82 127(3)
C82 C92 C102 120.4(6)
C82 C92 Fe1 68.5(3)
C102 C92 Fe1 71.1(3)
C82 C92 H92 114(3)
C102 C92 H92 125(3)
Fe1 C92 H92 124(3)
C92 C102 C112 121.3(6)
C92 C102 Fe1 70.7(3)
C112 C102 Fe1 71.7(3)
C92 C102 H102 123(3)
C112 C102 H102 116(3)
Fe1 C102 H102 131(3)
C122 C112 C102 119.1(6)
C122 C112 Fe1 68.4(4)
C102 C112 Fe1 69.9(3)
C122 C112 H112 121(3)
C102 C112 H112 120(3)
Fe1 C112 H112 132(3)
C112 C122 C72 119.5(6)
C112 C122 Fe1 73.2(4)
C72 C122 Fe1 67.3(3)
C112 C122 H122 115(3)
C72 C122 H122 125(3)
Fe1 C122 H122 129(3)
C142 C132 C182 118.8(6)
C142 C132 C62 121.8(5)
C182 C132 C62 119.3(5)
C132 C142 C152 121.9(6)
C132 C142 H14A 119.1
C152 C142 H14A 119.1
C162 C152 C142 118.9(6)
C162 C152 H15A 120.5
C142 C152 H15A 120.5
C152 C162 C172 120.0(6)
C152 C162 H16A 120.0
C172 C162 H16A 120.0
C182 C172 C162 120.9(6)
C182 C172 H17A 119.6
C162 C172 H17A 119.6
C172 C182 C132 119.5(6)
C172 C182 H18A 120.3
C132 C182 H18A 120.3
C242 C192 C202 118.7(6)
C242 C192 C42 121.0(6)
C202 C192 C42 120.1(5)
C192 C202 C212 119.8(6)
C192 C202 H20A 120.1
C212 C202 H20A 120.1
C222 C212 C202 120.2(7)
C222 C212 H21A 119.9
C202 C212 H21A 119.9
C232 C222 C212 119.7(7)
C232 C222 H22A 120.2
C212 C222 H22A 120.2
C222 C232 C242 120.6(7)
C222 C232 H23A 119.7
C242 C232 H23A 119.7
C232 C242 C192 121.0(7)
C232 C242 H24A 119.5
C192 C242 H24A 119.5
C63 C13 C23 119.4(5)
C63 C13 N21 121.2(5)
C23 C13 N21 119.4(5)
C33 C23 C13 118.9(5)
C33 C23 C73 118.5(5)
C13 C23 C73 122.5(5)
C43 C33 C23 122.8(5)
C43 C33 H33A 118.6
C23 C33 H33A 118.6
C33 C43 C53 117.3(5)
C33 C43 C193 122.3(5)
C53 C43 C193 120.3(5)
C63 C53 C43 122.4(5)
C63 C53 H53A 118.8
C43 C53 H53A 118.8
C53 C63 C13 119.2(5)
C53 C63 C133 116.3(5)
C13 C63 C133 124.5(5)
C83 C73 C123 117.7(6)
C83 C73 C23 122.8(5)
C123 C73 C23 119.4(5)
C73 C83 C93 121.4(6)
C73 C83 H83A 119.3
C93 C83 H83A 119.3
C103 C93 C83 120.1(6)
C103 C93 H93A 120.0
C83 C93 H93A 120.0
C93 C103 C113 118.9(6)
C93 C103 H10B 120.6
C113 C103 H10B 120.6
C123 C113 C103 120.8(6)
C123 C113 H11E 119.6
C103 C113 H11E 119.6
C113 C123 C73 121.1(6)
C113 C123 H12B 119.4
C73 C123 H12B 119.4
C143 C133 C183 118.0(5)
C143 C133 C63 119.3(5)
C183 C133 C63 122.7(5)
C133 C143 C153 121.4(6)
C133 C143 H14B 119.3
C153 C143 H14B 119.3
C163 C153 C143 119.9(6)
C163 C153 H15B 120.1
C143 C153 H15B 120.1
C173 C163 C153 119.8(6)
C173 C163 H16B 120.1
C153 C163 H16B 120.1
C163 C173 C183 120.1(6)
C163 C173 H17B 120.0
C183 C173 H17B 120.0
C173 C183 C133 120.8(5)
C173 C183 H18B 119.6
C133 C183 H18B 119.6
C243 C193 C203 118.0(5)
C243 C193 C43 120.4(5)
C203 C193 C43 121.4(6)
C193 C203 C213 121.0(6)
C193 C203 H20B 119.5
C213 C203 H20B 119.5
C223 C213 C203 119.2(6)
C223 C213 H21B 120.4
C203 C213 H21B 120.4
C233 C223 C213 121.0(6)
C233 C223 H22B 119.5
C213 C223 H22B 119.5
C223 C233 C243 119.0(6)
C223 C233 H23B 120.5
C243 C233 H23B 120.5
C193 C243 C233 121.7(6)
C193 C243 H24B 119.1
C233 C243 H24B 119.1
C24 C14 H14C 109.5
C24 C14 H14D 109.5
H14C C14 H14D 109.5
C24 C14 H14E 109.5
H14C C14 H14E 109.5
H14D C14 H14E 109.5
C34 C24 C74 119.4(8)
C34 C24 C14 121.4(7)
C74 C24 C14 119.2(7)
C24 C34 C44 121.5(8)
C24 C34 H34A 119.2
C44 C34 H34A 119.2
C54 C44 C34 118.7(8)
C54 C44 H44A 120.6
C34 C44 H44A 120.6
C44 C54 C64 120.6(8)
C44 C54 H54A 119.7
C64 C54 H54A 119.7
C74 C64 C54 119.1(8)
C74 C64 H64A 120.5
C54 C64 H64A 120.5
C24 C74 C64 120.6(8)
C24 C74 H74A 119.7
C64 C74 H74A 119.7
C75 C25 C15 122.3(19)
C75 C25 C35 116(3)
C15 C25 C35 121.3(18)
C45 C35 C25 121(2)
C45 C35 H35A 119.3
C25 C35 H35A 119.3
C35 C45 C55 123.3(19)
C35 C45 H45A 118.4
C55 C45 H45A 118.4
C45 C55 C65 114(2)
C45 C55 H55A 123.0
C65 C55 H55A 123.0
C75 C65 C55 123.1(18)
C75 C65 H65A 118.4
C55 C65 H65A 118.4
C65 C75 C25 121.1(19)
C65 C75 H75A 119.4
C25 C75 H75A 119.4
C76 C26 C36 117(4)
C76 C26 C16 121(3)
C36 C26 C16 123(2)
C46 C36 C26 120(3)
C46 C36 H36A 119.9
C26 C36 H36A 119.9
C56 C46 C36 121(6)
C56 C46 H46A 119.3
C36 C46 H46A 119.3
C46 C56 C66 120(10)
C46 C56 H56A 119.9
C66 C56 H56A 119.9
C56 C66 C76 119(6)
C56 C66 H66A 120.7
C76 C66 H66A 120.7
C66 C76 C26 123(3)
C66 C76 H76A 118.6
C26 C76 H76A 118.6

loop_
_geom_bond_atom_site_label_1
_geom_bond_atom_site_label_2
_geom_bond_distance
Fe1 N11 1.936(5)
Fe1 N21 1.960(5)
Fe1 C72 2.033(5)
Fe1 C82 2.078(6)
Fe1 C122 2.099(6)
Fe1 C92 2.133(6)
Fe1 C102 2.138(6)
Fe1 C112 2.162(6)
N11 C21 1.353(7)
N11 C12 1.419(7)
N21 C41 1.331(6)
N21 C13 1.427(6)
C11 C21 1.514(7)
C11 H11A 0.9800
C11 H11B 0.9800
C11 H11C 0.9800
C21 C31 1.395(8)
C31 C41 1.394(7)
C31 H31A 0.9500
C41 C51 1.511(7)
C51 H51A 0.9800
C51 H51B 0.9800
C51 H51C 0.9800
C12 C62 1.409(8)
C12 C22 1.415(7)
C22 C32 1.377(8)
C22 C72 1.486(8)
C32 C42 1.404(7)
C32 H32A 0.9500
C42 C52 1.389(8)
C42 C192 1.484(8)
C52 C62 1.391(8)
C52 H52A 0.9500
C62 C132 1.484(8)
C72 C82 1.420(8)
C72 C122 1.432(8)
C82 C92 1.400(8)
C82 H82 0.94(5)
C92 C102 1.397(8)
C92 H92 1.01(5)
C102 C112 1.416(8)
C102 H102 1.08(5)
C112 C122 1.404(8)
C112 H112 0.95(5)
C122 H122 1.03(5)
C132 C142 1.373(8)
C132 C182 1.401(8)
C142 C152 1.384(8)
C142 H14A 0.9500
C152 C162 1.377(8)
C152 H15A 0.9500
C162 C172 1.385(9)
C162 H16A 0.9500
C172 C182 1.374(8)
C172 H17A 0.9500
C182 H18A 0.9500
C192 C242 1.381(8)
C192 C202 1.384(8)
C202 C212 1.397(8)
C202 H20A 0.9500
C212 C222 1.384(9)
C212 H21A 0.9500
C222 C232 1.353(9)
C222 H22A 0.9500
C232 C242 1.379(9)
C232 H23A 0.9500
C242 H24A 0.9500
C13 C63 1.409(8)
C13 C23 1.415(7)
C23 C33 1.400(7)
C23 C73 1.494(8)
C33 C43 1.380(7)
C33 H33A 0.9500
C43 C53 1.402(7)
C43 C193 1.479(8)
C53 C63 1.393(7)
C53 H53A 0.9500
C63 C133 1.486(8)
C73 C83 1.379(8)
C73 C123 1.392(7)
C83 C93 1.393(8)
C83 H83A 0.9500
C93 C103 1.375(8)
C93 H93A 0.9500
C103 C113 1.387(8)
C103 H10B 0.9500
C113 C123 1.370(8)
C113 H11E 0.9500
C123 H12B 0.9500
C133 C143 1.383(8)
C133 C183 1.390(8)
C143 C153 1.383(8)
C143 H14B 0.9500
C153 C163 1.378(8)
C153 H15B 0.9500
C163 C173 1.375(8)
C163 H16B 0.9500
C173 C183 1.388(7)
C173 H17B 0.9500
C183 H18B 0.9500
C193 C243 1.381(8)
C193 C203 1.386(8)
C203 C213 1.397(8)
C203 H20B 0.9500
C213 C223 1.377(9)
C213 H21B 0.9500
C223 C233 1.370(8)
C223 H22B 0.9500
C233 C243 1.390(8)
C233 H23B 0.9500
C243 H24B 0.9500
C14 C24 1.515(10)
C14 H14C 0.9800
C14 H14D 0.9800
C14 H14E 0.9800
C24 C34 1.362(10)
C24 C74 1.374(9)
C34 C44 1.382(11)
C34 H34A 0.9500
C44 C54 1.374(11)
C44 H44A 0.9500
C54 C64 1.387(11)
C54 H54A 0.9500
C64 C74 1.380(10)
C64 H64A 0.9500
C74 H74A 0.9500
C15 C25 1.40(3)
C15 H15C 0.9800
C15 H15D 0.9800
C15 H15E 0.9800
C25 C75 1.39(2)
C25 C35 1.40(2)
C35 C45 1.37(4)
C35 H35A 0.9500
C45 C55 1.40(2)
C45 H45A 0.9500
C55 C65 1.41(2)
C55 H55A 0.9500
C65 C75 1.38(4)
C65 H65A 0.9500
C75 H75A 0.9500
C16 C26 1.47(13)
C16 H16C 0.9800
C16 H16D 0.9800
C16 H16E 0.9800
C26 C76 1.37(3)
C26 C36 1.38(3)
C36 C46 1.35(5)
C36 H36A 0.9500
C46 C56 1.35(7)
C46 H46A 0.9500
C56 C66 1.35(7)
C56 H56A 0.9500
C66 C76 1.36(5)
C66 H66A 0.9500
C76 H76A 0.9500

loop_
_geom_torsion_atom_site_label_1
_geom_torsion_atom_site_label_2
_geom_torsion_atom_site_label_3
_geom_torsion_atom_site_label_4
_geom_torsion
N21 Fe1 N11 C21 -30.5(4)
C72 Fe1 N11 C21 152.4(4)
C82 Fe1 N11 C21 -171.9(4)
C122 Fe1 N11 C21 114.5(4)
C92 Fe1 N11 C21 -157.1(4)
C102 Fe1 N11 C21 136.0(8)
C112 Fe1 N11 C21 95.9(5)
N21 Fe1 N11 C12 162.8(4)
C72 Fe1 N11 C12 -14.3(4)
C82 Fe1 N11 C12 21.4(4)
C122 Fe1 N11 C12 -52.2(4)
C92 Fe1 N11 C12 36.3(5)
C102 Fe1 N11 C12 -30.7(11)
C112 Fe1 N11 C12 -70.8(5)
N11 Fe1 N21 C41 16.4(4)
C72 Fe1 N21 C41 51(2)
C82 Fe1 N21 C41 128.1(5)
C122 Fe1 N21 C41 -90.3(5)
C92 Fe1 N21 C41 161.5(4)
C102 Fe1 N21 C41 -160.3(4)
C112 Fe1 N21 C41 -122.5(4)
N11 Fe1 N21 C13 -159.2(4)
C72 Fe1 N21 C13 -125(2)
C82 Fe1 N21 C13 -47.4(5)
C122 Fe1 N21 C13 94.2(5)
C92 Fe1 N21 C13 -14.1(5)
C102 Fe1 N21 C13 24.1(4)
C112 Fe1 N21 C13 61.9(4)
C12 N11 C21 C31 -166.3(5)
Fe1 N11 C21 C31 27.7(7)
C12 N11 C21 C11 17.3(8)
Fe1 N11 C21 C11 -148.8(4)
N11 C21 C31 C41 -1.7(9)
C11 C21 C31 C41 175.0(5)
C13 N21 C41 C31 177.1(5)
Fe1 N21 C41 C31 1.4(8)
C13 N21 C41 C51 -5.6(7)
Fe1 N21 C41 C51 178.8(4)
C21 C31 C41 N21 -14.2(9)
C21 C31 C41 C51 168.3(6)
C21 N11 C12 C62 38.2(8)
Fe1 N11 C12 C62 -154.9(5)
C21 N11 C12 C22 -147.6(5)
Fe1 N11 C12 C22 19.3(6)
C62 C12 C22 C32 -11.0(8)
N11 C12 C22 C32 174.3(5)
C62 C12 C22 C72 161.8(5)
N11 C12 C22 C72 -13.0(7)
C12 C22 C32 C42 2.6(8)
C72 C22 C32 C42 -169.3(5)
C22 C32 C42 C52 5.4(8)
C22 C32 C42 C192 179.9(5)
C32 C42 C52 C62 -5.3(9)
C192 C42 C52 C62 179.9(5)
C42 C52 C62 C12 -2.9(9)
C42 C52 C62 C132 170.4(5)
C22 C12 C62 C52 10.9(8)
N11 C12 C62 C52 -175.1(5)
C22 C12 C62 C132 -161.9(5)
N11 C12 C62 C132 12.1(9)
C32 C22 C72 C82 95.0(7)
C12 C22 C72 C82 -77.5(6)
C32 C22 C72 C122 -104.4(7)
C12 C22 C72 C122 83.1(6)
C32 C22 C72 Fe1 174.0(4)
C12 C22 C72 Fe1 1.6(6)
N11 Fe1 C72 C82 117.9(3)
N21 Fe1 C72 C82 83(2)
C122 Fe1 C72 C82 -131.8(5)
C92 Fe1 C72 C82 -29.2(3)
C102 Fe1 C72 C82 -66.1(3)
C112 Fe1 C72 C82 -103.3(4)
N11 Fe1 C72 C122 -110.3(3)
N21 Fe1 C72 C122 -145(2)
C82 Fe1 C72 C122 131.8(5)
C92 Fe1 C72 C122 102.7(4)
C102 Fe1 C72 C122 65.8(3)
C112 Fe1 C72 C122 28.6(3)
N11 Fe1 C72 C22 6.8(4)
N21 Fe1 C72 C22 -28(3)
C82 Fe1 C72 C22 -111.1(5)
C122 Fe1 C72 C22 117.0(5)
C92 Fe1 C72 C22 -140.3(4)
C102 Fe1 C72 C22 -177.2(4)
C112 Fe1 C72 C22 145.6(4)
C122 C72 C82 C92 -1.6(8)
C22 C72 C82 C92 159.1(5)
Fe1 C72 C82 C92 53.7(5)
C122 C72 C82 Fe1 -55.3(5)
C22 C72 C82 Fe1 105.4(5)
N11 Fe1 C82 C92 164.2(3)
N21 Fe1 C82 C92 55.2(5)
C72 Fe1 C82 C92 -132.5(5)
C122 Fe1 C82 C92 -102.1(4)
C102 Fe1 C82 C92 -27.6(3)
C112 Fe1 C82 C92 -64.5(4)
N11 Fe1 C82 C72 -63.3(3)
N21 Fe1 C82 C72 -172.2(3)
C122 Fe1 C82 C72 30.5(3)
C92 Fe1 C82 C72 132.5(5)
C102 Fe1 C82 C72 104.9(4)
C112 Fe1 C82 C72 68.0(3)
C72 C82 C92 C102 -0.9(8)
Fe1 C82 C92 C102 50.6(5)
C72 C82 C92 Fe1 -51.6(4)
N11 Fe1 C92 C82 -23.6(5)
N21 Fe1 C92 C82 -144.7(3)
C72 Fe1 C92 C82 30.2(3)
C122 Fe1 C92 C82 69.9(4)
C102 Fe1 C92 C82 135.2(5)
C112 Fe1 C92 C82 106.7(4)
N11 Fe1 C92 C102 -158.7(3)
N21 Fe1 C92 C102 80.2(4)
C72 Fe1 C92 C102 -104.9(4)
C82 Fe1 C92 C102 -135.2(5)
C122 Fe1 C92 C102 -65.3(4)
C112 Fe1 C92 C102 -28.4(3)
C82 C92 C102 C112 3.4(8)
Fe1 C92 C102 C112 52.9(5)
C82 C92 C102 Fe1 -49.5(5)
N11 Fe1 C102 C92 83.3(9)
N21 Fe1 C102 C92 -110.3(3)
C72 Fe1 C102 C92 67.0(4)
C82 Fe1 C102 C92 28.0(3)
C122 Fe1 C102 C92 106.1(4)
C112 Fe1 C102 C92 134.1(5)
N11 Fe1 C102 C112 -50.8(10)
N21 Fe1 C102 C112 115.5(4)
C72 Fe1 C102 C112 -67.1(4)
C82 Fe1 C102 C112 -106.1(4)
C122 Fe1 C102 C112 -28.1(3)
C92 Fe1 C102 C112 -134.1(5)
C92 C102 C112 C122 -3.3(8)
Fe1 C102 C112 C122 49.2(5)
C92 C102 C112 Fe1 -52.5(5)
N11 Fe1 C112 C122 30.7(5)
N21 Fe1 C112 C122 149.4(3)
C72 Fe1 C112 C122 -30.0(4)
C82 Fe1 C112 C122 -69.3(4)
C92 Fe1 C112 C122 -106.4(4)
C102 Fe1 C112 C122 -134.7(5)
N11 Fe1 C112 C102 165.4(3)
N21 Fe1 C112 C102 -75.9(4)
C72 Fe1 C112 C102 104.7(4)
C82 Fe1 C112 C102 65.4(4)
C122 Fe1 C112 C102 134.7(5)
C92 Fe1 C112 C102 28.2(3)
C102 C112 C122 C72 0.7(8)
Fe1 C112 C122 C72 50.6(5)
C102 C112 C122 Fe1 -49.8(5)
C82 C72 C122 C112 1.7(8)
C22 C72 C122 C112 -158.0(5)
Fe1 C72 C122 C112 -53.3(5)
C82 C72 C122 Fe1 55.0(5)
C22 C72 C122 Fe1 -104.7(5)
N11 Fe1 C122 C112 -157.4(4)
N21 Fe1 C122 C112 -51.7(5)
C72 Fe1 C122 C112 133.2(5)
C82 Fe1 C122 C112 102.8(4)
C92 Fe1 C122 C112 64.8(4)
C102 Fe1 C122 C112 28.1(3)
N11 Fe1 C122 C72 69.4(3)
N21 Fe1 C122 C72 175.0(3)
C82 Fe1 C122 C72 -30.4(3)
C92 Fe1 C122 C72 -68.5(3)
C102 Fe1 C122 C72 -105.1(4)
C112 Fe1 C122 C72 -133.2(5)
C52 C62 C132 C142 47.8(8)
C12 C62 C132 C142 -139.3(6)
C52 C62 C132 C182 -128.3(6)
C12 C62 C132 C182 44.6(8)
C182 C132 C142 C152 0.9(9)
C62 C132 C142 C152 -175.2(6)
C132 C142 C152 C162 -0.2(10)
C142 C152 C162 C172 0.2(10)
C152 C162 C172 C182 -1.0(11)
C162 C172 C182 C132 1.6(10)
C142 C132 C182 C172 -1.6(9)
C62 C132 C182 C172 174.6(6)
C52 C42 C192 C242 51.7(8)
C32 C42 C192 C242 -122.7(6)
C52 C42 C192 C202 -123.6(6)
C32 C42 C192 C202 62.1(8)
C242 C192 C202 C212 -1.0(9)
C42 C192 C202 C212 174.4(5)
C192 C202 C212 C222 2.0(9)
C202 C212 C222 C232 -0.5(10)
C212 C222 C232 C242 -2.0(11)
C222 C232 C242 C192 3.0(10)
C202 C192 C242 C232 -1.5(9)
C42 C192 C242 C232 -176.8(6)
C41 N21 C13 C63 100.5(6)
Fe1 N21 C13 C63 -83.6(6)
C41 N21 C13 C23 -78.0(6)
Fe1 N21 C13 C23 97.8(5)
C63 C13 C23 C33 -0.2(8)
N21 C13 C23 C33 178.3(5)
C63 C13 C23 C73 -177.0(5)
N21 C13 C23 C73 1.6(8)
C13 C23 C33 C43 0.9(8)
C73 C23 C33 C43 177.8(5)
C23 C33 C43 C53 0.3(8)
C23 C33 C43 C193 178.1(5)
C33 C43 C53 C63 -2.3(8)
C193 C43 C53 C63 179.9(5)
C43 C53 C63 C13 3.0(8)
C43 C53 C63 C133 -179.8(5)
C23 C13 C63 C53 -1.6(8)
N21 C13 C63 C53 179.8(5)
C23 C13 C63 C133 -178.6(5)
N21 C13 C63 C133 2.9(8)
C33 C23 C73 C83 122.1(6)
C13 C23 C73 C83 -61.1(8)
C33 C23 C73 C123 -54.1(7)
C13 C23 C73 C123 122.7(6)
C123 C73 C83 C93 0.6(8)
C23 C73 C83 C93 -175.7(5)
C73 C83 C93 C103 -1.7(9)
C83 C93 C103 C113 1.2(8)
C93 C103 C113 C123 0.3(9)
C103 C113 C123 C73 -1.4(8)
C83 C73 C123 C113 1.0(8)
C23 C73 C123 C113 177.4(5)
C53 C63 C133 C143 -42.1(8)
C13 C63 C133 C143 134.9(6)
C53 C63 C133 C183 136.8(6)
C13 C63 C133 C183 -46.2(8)
C183 C133 C143 C153 1.7(9)
C63 C133 C143 C153 -179.3(5)
C133 C143 C153 C163 -1.1(9)
C143 C153 C163 C173 -0.7(9)
C153 C163 C173 C183 1.9(9)
C163 C173 C183 C133 -1.2(9)
C143 C133 C183 C173 -0.5(8)
C63 C133 C183 C173 -179.4(5)
C33 C43 C193 C243 137.8(6)
C53 C43 C193 C243 -44.6(8)
C33 C43 C193 C203 -47.5(8)
C53 C43 C193 C203 130.2(6)
C243 C193 C203 C213 0.9(8)
C43 C193 C203 C213 -174.0(5)
C193 C203 C213 C223 -1.0(9)
C203 C213 C223 C233 -0.3(9)
C213 C223 C233 C243 1.7(9)
C203 C193 C243 C233 0.5(9)
C43 C193 C243 C233 175.5(5)
C223 C233 C243 C193 -1.8(9)
C74 C24 C34 C44 2.2(11)
C14 C24 C34 C44 -177.8(7)
C24 C34 C44 C54 -2.0(12)
C34 C44 C54 C64 0.1(12)
C44 C54 C64 C74 1.6(12)
C34 C24 C74 C64 -0.5(11)
C14 C24 C74 C64 179.5(7)
C54 C64 C74 C24 -1.4(12)
C75 C25 C35 C45 7(5)
C15 C25 C35 C45 -174(3)
C25 C35 C45 C55 -2(4)
C35 C45 C55 C65 -6(4)
C45 C55 C65 C75 8(3)
C55 C65 C75 C25 -2(4)
C15 C25 C75 C65 176(3)
C35 C25 C75 C65 -5(5)
C76 C26 C36 C46 -3(7)
C16 C26 C36 C46 176(6)
C26 C36 C46 C56 1(8)
C36 C46 C56 C66 2(12)
C46 C56 C66 C76 -2(12)
C56 C66 C76 C26 0(8)
C36 C26 C76 C66 3(7)
C16 C26 C76 C66 -177(6)
